data_7248043
loop_
_publ_author_name
'Belloso-Casuso, Cantia'
'de Pedro, Imanol'
'Canadillas-Delgado, Laura'
'Beobide, Garikoitz'
'S\'anchez-And\'ujar, Manuel'
'G\'arcia Ben, Javier'
'Walker, Julian'
'Gonz\'alez Izquierdo, Palmerina'
'Cano, Israel'
'Rodr\'iguez Fern\'andez, Jesus'
'Fabelo, Oscar'

_publ_section_title
;
 Structural and physico-chemical characterization of hybrid materials
 based on globular quinuclidinium cation derivatives and
 tetrachloridocobaltate(ii) anions
;
_journal_issue 4
_journal_name_full CrystEngComm
_journal_page_first 439
_journal_page_last 451
_journal_paper_doi 10.1039/D3CE00759F
_journal_volume 26
_journal_year 2024
_chemical_formula_moiety '2(C7 H14 N), Cl4 Co'
_chemical_formula_sum 'C14 H28 Cl4 Co N2'
_chemical_formula_weight 425.11
_space_group_crystal_system monoclinic
_space_group_IT_number 14
_space_group_name_Hall '-P 2yn'
_space_group_name_H-M_alt 'P 1 21/n 1'
_atom_sites_solution_hydrogens geom
_audit_creation_date 2023-11-02
_audit_creation_method
;
Olex2 1.5
(compiled 2023.08.24 svn.re1ec1418 for OlexSys, GUI svn.r6817)
;
_audit_update_record
;
2023-11-05 deposited with the CCDC.	2023-11-22 downloaded from the CCDC.
;
_cell_angle_alpha 90
_cell_angle_beta 93.5690(10)
_cell_angle_gamma 90
_cell_formula_units_Z 4
_cell_length_a 9.4413(3)
_cell_length_b 12.1521(5)
_cell_length_c 16.2434(7)
_cell_measurement_reflns_used 18631
_cell_measurement_temperature 100.00
_cell_measurement_theta_max 23.628
_cell_measurement_theta_min 1.653
_cell_volume 1860.02(13)
_computing_molecular_graphics 'Olex2 1.5 (Dolomanov et al., 2009)'
_computing_publication_material 'Olex2 1.5 (Dolomanov et al., 2009)'
_computing_structure_refinement 'SHELXL 2018/3 (Sheldrick, 2015)'
_computing_structure_solution 'SHELXT 2014/5 (Sheldrick, 2014)'
_diffrn_ambient_temperature 100.00
_diffrn_measured_fraction_theta_full 0.995
_diffrn_measured_fraction_theta_max 0.996
_diffrn_measurement_device_type 'D8 Venture'
_diffrn_radiation_type AgK\a
_diffrn_radiation_wavelength 0.56086
_diffrn_reflns_av_R_equivalents 0.0723
_diffrn_reflns_av_unetI/netI 0.0658
_diffrn_reflns_Laue_measured_fraction_full 0.995
_diffrn_reflns_Laue_measured_fraction_max 0.996
_diffrn_reflns_limit_h_max 13
_diffrn_reflns_limit_h_min -13
_diffrn_reflns_limit_k_max 17
_diffrn_reflns_limit_k_min -17
_diffrn_reflns_limit_l_max 23
_diffrn_reflns_limit_l_min -22
_diffrn_reflns_number 18628
_diffrn_reflns_point_group_measured_fraction_full 0.995
_diffrn_reflns_point_group_measured_fraction_max 0.996
_diffrn_reflns_theta_full 19.665
_diffrn_reflns_theta_max 23.628
_diffrn_reflns_theta_min 1.653
_exptl_absorpt_coefficient_mu 0.765
_exptl_crystal_colour purple
_exptl_crystal_density_diffrn 1.518
_exptl_crystal_description prismatic
_exptl_crystal_F_000 884
_exptl_crystal_size_max 0.20
_exptl_crystal_size_mid 0.18
_exptl_crystal_size_min 0.11
_refine_diff_density_max 0.477
_refine_diff_density_min -0.549
_refine_diff_density_rms 0.103
_refine_ls_extinction_method none
_refine_ls_goodness_of_fit_ref 0.997
_refine_ls_hydrogen_treatment constr
_refine_ls_matrix_type full
_refine_ls_number_parameters 190
_refine_ls_number_reflns 5661
_refine_ls_number_restraints 0
_refine_ls_restrained_S_all 0.997
_refine_ls_R_factor_all 0.0593
_refine_ls_R_factor_gt 0.0424
_refine_ls_shift/su_max 0.001
_refine_ls_shift/su_mean 0.000
_refine_ls_structure_factor_coef Fsqd
_refine_ls_weighting_details 'w=1/[\s^2^(Fo^2^)+(0.0430P)^2^] where P=(Fo^2^+2Fc^2^)/3'
_refine_ls_weighting_scheme calc
_refine_ls_wR_factor_gt 0.0915
_refine_ls_wR_factor_ref 0.1029
_reflns_Friedel_coverage 0.000
_reflns_number_gt 4427
_reflns_number_total 5661
_reflns_threshold_expression 'I > 2\s(I)'
_cod_data_source_file d3ce00759f2.cif
_cod_data_source_block compound_a_100k_0m_a
_cod_database_code 7248043
_shelx_shelxl_version_number 2018/3
_shelx_space_group_comment
;
The symmetry employed for this shelxl refinement is uniquely defined
by the following loop, which should always be used as a source of
symmetry information in preference to the above space-group names.
They are only intended as comments.
;
_olex2_refinement_description
;
1. Fixed Uiso
 At 1.2 times of:
  All C(H) groups, All C(H,H) groups, All N(H) groups
2.a Ternary CH refined with riding coordinates:
 N1(H1), N2(H2), C7(H7), C14(H14)
2.b Secondary CH2 refined with riding coordinates:
 C1(H1A,H1B), C2(H2A,H2B), C3(H3A,H3B), C4(H4A,H4B), C5(H5A,H5B), C6(H6A,H6B),
 C8(H8A,H8B), C9(H9A,H9B), C10(H10A,H10B), C11(H11A,H11B), C12(H12A,H12B),
 C13(H13A,H13B)
;
_olex2_submission_special_instructions 'No special instructions were received'

loop_
_space_group_symop_operation_xyz
'x, y, z'
'-x+1/2, y+1/2, -z+1/2'
'-x, -y, -z'
'x-1/2, -y-1/2, z-1/2'

loop_
_atom_site_label
_atom_site_type_symbol
_atom_site_fract_x
_atom_site_fract_y
_atom_site_fract_z
_atom_site_U_iso_or_equiv
_atom_site_adp_type
_atom_site_occupancy
_atom_site_site_symmetry_order
_atom_site_calc_flag
_atom_site_refinement_flags_posn
_atom_site_refinement_flags_adp
_atom_site_refinement_flags_occupancy
_atom_site_disorder_assembly
_atom_site_disorder_group
Co1 Co 0.27651(3) 0.24676(3) 0.42269(2) 0.01253(8) Uani 1 1 d . . . . .
Cl1 Cl 0.09803(6) 0.30883(5) 0.33457(4) 0.01757(12) Uani 1 1 d . . . . .
Cl2 Cl 0.24077(6) 0.29372(5) 0.55533(3) 0.01603(12) Uani 1 1 d . . . . .
Cl3 Cl 0.30254(7) 0.06036(5) 0.42235(4) 0.02029(13) Uani 1 1 d . . . . .
Cl4 Cl 0.47253(6) 0.33883(5) 0.38288(4) 0.01582(12) Uani 1 1 d . . . . .
N1 N 0.2724(2) 0.55729(17) 0.38158(13) 0.0171(4) Uani 1 1 d . . . . .
H1 H 0.301228 0.479807 0.370374 0.021 Uiso 1 1 calc R U . . .
N2 N 0.2658(2) 0.03143(17) 0.61880(12) 0.0148(4) Uani 1 1 d . . . . .
H2 H 0.295780 0.072195 0.569320 0.018 Uiso 1 1 calc R U . . .
C1 C 0.1810(3) 0.5583(2) 0.45421(16) 0.0239(5) Uani 1 1 d . . . . .
H1A H 0.226014 0.514148 0.499903 0.029 Uiso 1 1 calc R U . . .
H1B H 0.086907 0.526029 0.438439 0.029 Uiso 1 1 calc R U . . .
C2 C 0.4029(3) 0.6252(2) 0.40088(18) 0.0254(6) Uani 1 1 d . . . . .
H2A H 0.472888 0.611890 0.359053 0.031 Uiso 1 1 calc R U . . .
H2B H 0.446874 0.604542 0.455635 0.031 Uiso 1 1 calc R U . . .
C3 C 0.1911(3) 0.6023(2) 0.30654(15) 0.0189(5) Uani 1 1 d . . . . .
H3A H 0.116598 0.549602 0.286750 0.023 Uiso 1 1 calc R U . . .
H3B H 0.255709 0.614604 0.261715 0.023 Uiso 1 1 calc R U . . .
C4 C 0.1641(3) 0.6782(2) 0.48178(15) 0.0184(5) Uani 1 1 d . . . . .
H4A H 0.065299 0.691619 0.496434 0.022 Uiso 1 1 calc R U . . .
H4B H 0.228415 0.693468 0.530918 0.022 Uiso 1 1 calc R U . . .
C5 C 0.3604(3) 0.7469(2) 0.40066(17) 0.0204(5) Uani 1 1 d . . . . .
H5A H 0.383703 0.781820 0.348135 0.024 Uiso 1 1 calc R U . . .
H5B H 0.412590 0.786017 0.446580 0.024 Uiso 1 1 calc R U . . .
C6 C 0.1235(3) 0.7114(2) 0.33086(15) 0.0204(5) Uani 1 1 d . . . . .
H6A H 0.131598 0.766178 0.286289 0.024 Uiso 1 1 calc R U . . .
H6B H 0.021584 0.700190 0.339354 0.024 Uiso 1 1 calc R U . . .
C7 C 0.2003(2) 0.75336(19) 0.41068(16) 0.0163(4) Uani 1 1 d . . . . .
H7 H 0.171619 0.830858 0.421931 0.020 Uiso 1 1 calc R U . . .
C8 C 0.1091(3) 0.0425(3) 0.6228(2) 0.0309(7) Uani 1 1 d . . . . .
H8A H 0.060966 0.014726 0.571017 0.037 Uiso 1 1 calc R U . . .
H8B H 0.083859 0.121001 0.628822 0.037 Uiso 1 1 calc R U . . .
C9 C 0.3043(4) -0.0872(2) 0.61043(19) 0.0323(7) Uani 1 1 d . . . . .
H9A H 0.407598 -0.094109 0.604377 0.039 Uiso 1 1 calc R U . . .
H9B H 0.253879 -0.118466 0.560522 0.039 Uiso 1 1 calc R U . . .
C10 C 0.3414(3) 0.0788(2) 0.69400(17) 0.0298(7) Uani 1 1 d . . . . .
H10A H 0.322101 0.158718 0.697053 0.036 Uiso 1 1 calc R U . . .
H10B H 0.445052 0.068376 0.691363 0.036 Uiso 1 1 calc R U . . .
C11 C 0.0591(2) -0.0227(2) 0.69574(16) 0.0173(5) Uani 1 1 d . . . . .
H11A H -0.006355 -0.081919 0.675803 0.021 Uiso 1 1 calc R U . . .
H11B H 0.007529 0.026415 0.732258 0.021 Uiso 1 1 calc R U . . .
C12 C 0.2637(3) -0.1501(2) 0.68621(16) 0.0187(5) Uani 1 1 d . . . . .
H12A H 0.349862 -0.181036 0.715438 0.022 Uiso 1 1 calc R U . . .
H12B H 0.199839 -0.211874 0.669414 0.022 Uiso 1 1 calc R U . . .
C13 C 0.2902(3) 0.0212(2) 0.77059(16) 0.0198(5) Uani 1 1 d . . . . .
H13A H 0.240752 0.074600 0.804752 0.024 Uiso 1 1 calc R U . . .
H13B H 0.372465 -0.008770 0.804172 0.024 Uiso 1 1 calc R U . . .
C14 C 0.1888(2) -0.0725(2) 0.74363(14) 0.0155(4) Uani 1 1 d . . . . .
H14 H 0.158694 -0.113603 0.792935 0.019 Uiso 1 1 calc R U . . .

loop_
_atom_site_aniso_label
_atom_site_aniso_U_11
_atom_site_aniso_U_22
_atom_site_aniso_U_33
_atom_site_aniso_U_23
_atom_site_aniso_U_13
_atom_site_aniso_U_12
Co1 0.01402(14) 0.01223(15) 0.01123(15) 0.00105(11) -0.00003(11) 0.00014(12)
Cl1 0.0169(2) 0.0175(3) 0.0175(3) 0.0014(2) -0.0051(2) 0.0004(2)
Cl2 0.0196(2) 0.0165(3) 0.0121(2) 0.0006(2) 0.00176(19) -0.0004(2)
Cl3 0.0334(3) 0.0126(3) 0.0149(3) 0.0005(2) 0.0019(2) 0.0017(2)
Cl4 0.0133(2) 0.0171(3) 0.0172(3) 0.0019(2) 0.00273(19) 0.0007(2)
N1 0.0198(9) 0.0148(10) 0.0167(10) -0.0027(8) 0.0008(8) 0.0040(8)
N2 0.0154(9) 0.0160(9) 0.0131(9) 0.0017(7) 0.0018(7) -0.0003(7)
C1 0.0374(15) 0.0180(12) 0.0171(12) 0.0007(10) 0.0078(10) -0.0037(11)
C2 0.0116(10) 0.0364(16) 0.0279(14) -0.0144(12) -0.0021(9) 0.0025(10)
C3 0.0198(11) 0.0221(13) 0.0144(11) -0.0012(9) -0.0025(9) -0.0009(10)
C4 0.0187(10) 0.0221(12) 0.0149(11) -0.0006(9) 0.0044(8) 0.0002(9)
C5 0.0178(11) 0.0237(13) 0.0198(12) -0.0013(10) 0.0018(9) -0.0086(10)
C6 0.0220(11) 0.0227(13) 0.0156(12) 0.0024(9) -0.0049(9) 0.0028(10)
C7 0.0183(10) 0.0108(10) 0.0196(12) -0.0005(9) -0.0012(9) 0.0017(9)
C8 0.0119(10) 0.0443(18) 0.0362(17) 0.0239(14) -0.0015(10) 0.0015(11)
C9 0.0539(19) 0.0194(13) 0.0260(15) -0.0008(11) 0.0220(13) 0.0080(13)
C10 0.0438(17) 0.0241(14) 0.0196(13) 0.0040(11) -0.0138(12) -0.0153(12)
C11 0.0132(10) 0.0185(12) 0.0204(12) 0.0013(9) 0.0016(8) 0.0015(9)
C12 0.0213(11) 0.0151(11) 0.0198(12) 0.0028(9) 0.0035(9) 0.0035(9)
C13 0.0201(11) 0.0240(13) 0.0149(11) -0.0031(9) -0.0028(9) 0.0006(10)
C14 0.0182(10) 0.0168(11) 0.0119(10) 0.0027(8) 0.0040(8) 0.0002(9)

loop_
_atom_type_symbol
_atom_type_description
_atom_type_scat_dispersion_real
_atom_type_scat_dispersion_imag
_atom_type_scat_source
C C 0.0013 0.0009 'International Tables Vol C Tables 4.2.6.8 and 6.1.1.4'
H H 0.0000 0.0000 'International Tables Vol C Tables 4.2.6.8 and 6.1.1.4'
Cl Cl 0.1009 0.0992 'International Tables Vol C Tables 4.2.6.8 and 6.1.1.4'
Co Co 0.3086 0.6340 'International Tables Vol C Tables 4.2.6.8 and 6.1.1.4'
N N 0.0030 0.0020 'International Tables Vol C Tables 4.2.6.8 and 6.1.1.4'

loop_
_geom_angle_atom_site_label_1
_geom_angle_atom_site_label_2
_geom_angle_atom_site_label_3
_geom_angle
_geom_angle_site_symmetry_1
_geom_angle_site_symmetry_3
_geom_angle_publ_flag
Cl1 Co1 Cl2 111.45(2) . . ?
Cl1 Co1 Cl3 113.87(3) . . ?
Cl1 Co1 Cl4 103.93(2) . . ?
Cl2 Co1 Cl3 105.91(2) . . ?
Cl2 Co1 Cl4 108.37(2) . . ?
Cl3 Co1 Cl4 113.32(3) . . ?
C1 N1 H1 109.0 . . ?
C2 N1 H1 109.0 . . ?
C2 N1 C1 109.6(2) . . ?
C3 N1 H1 109.0 . . ?
C3 N1 C1 110.13(19) . . ?
C3 N1 C2 109.9(2) . . ?
C8 N2 H2 108.8 . . ?
C8 N2 C9 109.8(2) . . ?
C8 N2 C10 110.8(2) . . ?
C9 N2 H2 108.8 . . ?
C10 N2 H2 108.8 . . ?
C10 N2 C9 109.9(2) . . ?
N1 C1 H1A 110.1 . . ?
N1 C1 H1B 110.1 . . ?
N1 C1 C4 108.2(2) . . ?
H1A C1 H1B 108.4 . . ?
C4 C1 H1A 110.1 . . ?
C4 C1 H1B 110.1 . . ?
N1 C2 H2A 110.0 . . ?
N1 C2 H2B 110.0 . . ?
N1 C2 C5 108.57(19) . . ?
H2A C2 H2B 108.4 . . ?
C5 C2 H2A 110.0 . . ?
C5 C2 H2B 110.0 . . ?
N1 C3 H3A 110.1 . . ?
N1 C3 H3B 110.1 . . ?
N1 C3 C6 107.79(19) . . ?
H3A C3 H3B 108.5 . . ?
C6 C3 H3A 110.1 . . ?
C6 C3 H3B 110.1 . . ?
C1 C4 H4A 110.0 . . ?
C1 C4 H4B 110.0 . . ?
H4A C4 H4B 108.4 . . ?
C7 C4 C1 108.3(2) . . ?
C7 C4 H4A 110.0 . . ?
C7 C4 H4B 110.0 . . ?
C2 C5 H5A 110.1 . . ?
C2 C5 H5B 110.1 . . ?
C2 C5 C7 108.0(2) . . ?
H5A C5 H5B 108.4 . . ?
C7 C5 H5A 110.1 . . ?
C7 C5 H5B 110.1 . . ?
C3 C6 H6A 109.9 . . ?
C3 C6 H6B 109.9 . . ?
H6A C6 H6B 108.3 . . ?
C7 C6 C3 108.83(19) . . ?
C7 C6 H6A 109.9 . . ?
C7 C6 H6B 109.9 . . ?
C4 C7 C5 108.6(2) . . ?
C4 C7 C6 108.9(2) . . ?
C4 C7 H7 110.4 . . ?
C5 C7 H7 110.4 . . ?
C6 C7 C5 108.1(2) . . ?
C6 C7 H7 110.4 . . ?
N2 C8 H8A 109.6 . . ?
N2 C8 H8B 109.6 . . ?
N2 C8 C11 110.1(2) . . ?
H8A C8 H8B 108.2 . . ?
C11 C8 H8A 109.6 . . ?
C11 C8 H8B 109.6 . . ?
N2 C9 H9A 109.7 . . ?
N2 C9 H9B 109.7 . . ?
N2 C9 C12 109.7(2) . . ?
H9A C9 H9B 108.2 . . ?
C12 C9 H9A 109.7 . . ?
C12 C9 H9B 109.7 . . ?
N2 C10 H10A 109.8 . . ?
N2 C10 H10B 109.8 . . ?
N2 C10 C13 109.2(2) . . ?
H10A C10 H10B 108.3 . . ?
C13 C10 H10A 109.8 . . ?
C13 C10 H10B 109.8 . . ?
C8 C11 H11A 109.9 . . ?
C8 C11 H11B 109.9 . . ?
C8 C11 C14 108.85(19) . . ?
H11A C11 H11B 108.3 . . ?
C14 C11 H11A 109.9 . . ?
C14 C11 H11B 109.9 . . ?
C9 C12 H12A 109.8 . . ?
C9 C12 H12B 109.8 . . ?
C9 C12 C14 109.4(2) . . ?
H12A C12 H12B 108.2 . . ?
C14 C12 H12A 109.8 . . ?
C14 C12 H12B 109.8 . . ?
C10 C13 H13A 109.8 . . ?
C10 C13 H13B 109.8 . . ?
C10 C13 C14 109.3(2) . . ?
H13A C13 H13B 108.3 . . ?
C14 C13 H13A 109.8 . . ?
C14 C13 H13B 109.8 . . ?
C11 C14 H14 110.2 . . ?
C12 C14 C11 108.6(2) . . ?
C12 C14 C13 109.13(19) . . ?
C12 C14 H14 110.2 . . ?
C13 C14 C11 108.4(2) . . ?
C13 C14 H14 110.2 . . ?

loop_
_geom_bond_atom_site_label_1
_geom_bond_atom_site_label_2
_geom_bond_distance
_geom_bond_site_symmetry_2
_geom_bond_publ_flag
Co1 Cl1 2.2709(6) . ?
Co1 Cl2 2.2743(6) . ?
Co1 Cl3 2.2785(7) . ?
Co1 Cl4 2.2899(6) . ?
N1 H1 1.0000 . ?
N1 C1 1.504(3) . ?
N1 C2 1.500(3) . ?
N1 C3 1.503(3) . ?
N2 H2 1.0000 . ?
N2 C8 1.491(3) . ?
N2 C9 1.495(3) . ?
N2 C10 1.491(3) . ?
C1 H1A 0.9900 . ?
C1 H1B 0.9900 . ?
C1 C4 1.536(4) . ?
C2 H2A 0.9900 . ?
C2 H2B 0.9900 . ?
C2 C5 1.533(4) . ?
C3 H3A 0.9900 . ?
C3 H3B 0.9900 . ?
C3 C6 1.533(4) . ?
C4 H4A 0.9900 . ?
C4 H4B 0.9900 . ?
C4 C7 1.528(3) . ?
C5 H5A 0.9900 . ?
C5 H5B 0.9900 . ?
C5 C7 1.532(3) . ?
C6 H6A 0.9900 . ?
C6 H6B 0.9900 . ?
C6 C7 1.533(3) . ?
C7 H7 1.0000 . ?
C8 H8A 0.9900 . ?
C8 H8B 0.9900 . ?
C8 C11 1.524(4) . ?
C9 H9A 0.9900 . ?
C9 H9B 0.9900 . ?
C9 C12 1.519(4) . ?
C10 H10A 0.9900 . ?
C10 H10B 0.9900 . ?
C10 C13 1.532(4) . ?
C11 H11A 0.9900 . ?
C11 H11B 0.9900 . ?
C11 C14 1.534(3) . ?
C12 H12A 0.9900 . ?
C12 H12B 0.9900 . ?
C12 C14 1.530(3) . ?
C13 H13A 0.9900 . ?
C13 H13B 0.9900 . ?
C13 C14 1.534(3) . ?
C14 H14 1.0000 . ?

loop_
_geom_torsion_atom_site_label_1
_geom_torsion_atom_site_label_2
_geom_torsion_atom_site_label_3
_geom_torsion_atom_site_label_4
_geom_torsion
_geom_torsion_site_symmetry_1
_geom_torsion_site_symmetry_2
_geom_torsion_site_symmetry_3
_geom_torsion_site_symmetry_4
_geom_torsion_publ_flag
N1 C1 C4 C7 19.1(3) . . . . ?
N1 C2 C5 C7 19.2(3) . . . . ?
N1 C3 C6 C7 18.5(3) . . . . ?
N2 C8 C11 C14 3.2(3) . . . . ?
N2 C9 C12 C14 3.4(3) . . . . ?
N2 C10 C13 C14 5.1(3) . . . . ?
C1 N1 C2 C5 -72.0(3) . . . . ?
C1 N1 C3 C6 49.4(3) . . . . ?
C1 C4 C7 C5 -70.4(3) . . . . ?
C1 C4 C7 C6 47.1(3) . . . . ?
C2 N1 C1 C4 48.9(3) . . . . ?
C2 N1 C3 C6 -71.5(2) . . . . ?
C2 C5 C7 C4 47.7(3) . . . . ?
C2 C5 C7 C6 -70.3(3) . . . . ?
C3 N1 C1 C4 -72.2(3) . . . . ?
C3 N1 C2 C5 49.2(3) . . . . ?
C3 C6 C7 C4 -69.8(3) . . . . ?
C3 C6 C7 C5 48.1(3) . . . . ?
C8 N2 C9 C12 -62.8(3) . . . . ?
C8 N2 C10 C13 57.4(3) . . . . ?
C8 C11 C14 C12 -61.1(3) . . . . ?
C8 C11 C14 C13 57.4(3) . . . . ?
C9 N2 C8 C11 58.8(3) . . . . ?
C9 N2 C10 C13 -64.1(3) . . . . ?
C9 C12 C14 C11 57.3(3) . . . . ?
C9 C12 C14 C13 -60.7(3) . . . . ?
C10 N2 C8 C11 -62.7(3) . . . . ?
C10 N2 C9 C12 59.3(3) . . . . ?
C10 C13 C14 C11 -62.4(3) . . . . ?
C10 C13 C14 C12 55.7(3) . . . . ?
